data_7247729
loop_
_publ_author_name
'Mei, Peifeng'
'Morimoto, Hirofumi'
'Okada, Yuta'
'Matsuo, Kyohei'
'Hayashi, Hironobu'
'Saeki, Akinori'
'Yamada, Hiroko'
'Aratani, Naoki'

_publ_section_title
;
 Complexation study of a 1,3-phenylene-bridged cyclic hexa-naphthalene
 with fullerenes C60 and C70 in solution and 1D-alignment of fullerenes in
 the crystals
;
_journal_issue 47
_journal_name_full 'RSC Advances'
_journal_page_first 33459
_journal_page_last 33462
_journal_paper_doi 10.1039/D3RA06526J
_journal_volume 13
_journal_year 2023
_chemical_formula_moiety 'C96 H60, C70, C6 H5 Cl'
_chemical_formula_sum 'C172 H65 Cl'
_chemical_formula_weight 2166.69
_chemical_name_common C70@N6
_space_group_crystal_system triclinic
_space_group_IT_number 2
_space_group_name_Hall '-P 1'
_space_group_name_H-M_alt 'P -1'
_atom_sites_solution_hydrogens geom
_audit_creation_method SHELXL-2014/7
_audit_update_record
;
2023-09-22 deposited with the CCDC.	2023-11-08 downloaded from the CCDC.
;
_cell_angle_alpha 106.46(3)
_cell_angle_beta 101.62(3)
_cell_angle_gamma 98.45(3)
_cell_formula_units_Z 1
_cell_length_a 11.75(4)
_cell_length_b 14.98(5)
_cell_length_c 15.88(5)
_cell_measurement_reflns_used 175
_cell_measurement_temperature 103
_cell_measurement_theta_max 11.64
_cell_measurement_theta_min 2.48
_cell_volume 2563(15)
_computing_cell_refinement 'APEX2 (Bruker AXS, 2006)'
_computing_data_collection 'APEX2 (Bruker AXS, 2006)'
_computing_data_reduction 'SAINT (Bruker AXS, 2004)'
_computing_molecular_graphics 'XSHEL (Bruker AXS,2002)'
_computing_publication_material 'XCIF (Bruker AXS, 2001)'
_computing_structure_refinement 'SHELXL-97 (Sheldrick, 1997)'
_computing_structure_solution 'SHELXS-97 (Sheldrick, 1997)'
_diffrn_ambient_temperature 103
_diffrn_detector_area_resol_mean 8.333
_diffrn_measured_fraction_theta_full 0.951
_diffrn_measured_fraction_theta_max 0.951
_diffrn_measurement_device_type 'Bruker APEXII CCD area detector'
_diffrn_measurement_method 'phi and omega scans'
_diffrn_radiation_monochromator graphite
_diffrn_radiation_source 'fine-focus sealed tube'
_diffrn_radiation_type MoK\a
_diffrn_radiation_wavelength 0.71073
_diffrn_reflns_av_R_equivalents 0.2291
_diffrn_reflns_av_unetI/netI 0.4739
_diffrn_reflns_Laue_measured_fraction_full 0.951
_diffrn_reflns_Laue_measured_fraction_max 0.951
_diffrn_reflns_limit_h_max 11
_diffrn_reflns_limit_h_min -10
_diffrn_reflns_limit_k_max 13
_diffrn_reflns_limit_k_min -14
_diffrn_reflns_limit_l_max 11
_diffrn_reflns_limit_l_min -15
_diffrn_reflns_number 5549
_diffrn_reflns_point_group_measured_fraction_full 0.951
_diffrn_reflns_point_group_measured_fraction_max 0.951
_diffrn_reflns_theta_full 19.995
_diffrn_reflns_theta_max 19.995
_diffrn_reflns_theta_min 1.651
_exptl_absorpt_coefficient_mu 0.105
_exptl_absorpt_correction_T_max 0.998
_exptl_absorpt_correction_T_min 0.642
_exptl_absorpt_correction_type multi-scan
_exptl_absorpt_process_details
;
SADABS Sheldrick 1996
;
_exptl_crystal_colour red
_exptl_crystal_density_diffrn 1.404
_exptl_crystal_description prism
_exptl_crystal_F_000 1114
_exptl_crystal_recrystallization_method 'Vapour deposition'
_exptl_crystal_size_max 0.100
_exptl_crystal_size_mid 0.050
_exptl_crystal_size_min 0.020
_refine_diff_density_max 0.255
_refine_diff_density_min -0.332
_refine_diff_density_rms 0.051
_refine_ls_extinction_method none
_refine_ls_goodness_of_fit_ref 1.084
_refine_ls_hydrogen_treatment constr
_refine_ls_matrix_type full
_refine_ls_number_parameters 1114
_refine_ls_number_reflns 4553
_refine_ls_number_restraints 1029
_refine_ls_restrained_S_all 0.980
_refine_ls_R_factor_all 0.4092
_refine_ls_R_factor_gt 0.1092
_refine_ls_shift/su_max 0.000
_refine_ls_shift/su_mean 0.000
_refine_ls_structure_factor_coef Fsqd
_refine_ls_weighting_details 'w=1/[\s^2^(Fo^2^)+(0.1277P)^2^+4.2461P] where P=(Fo^2^+2Fc^2^)/3'
_refine_ls_weighting_scheme calc
_refine_ls_wR_factor_gt 0.2259
_refine_ls_wR_factor_ref 0.4205
_reflns_Friedel_coverage 0.000
_reflns_number_gt 909
_reflns_number_total 4553
_reflns_threshold_expression 'I > 2\s(I)'
_cod_data_source_file d3ra06526j2.cif
_cod_data_source_block 91216PM_0m
_cod_original_cell_volume 2563(14)
_cod_database_code 7247729
_shelx_shelxl_version_number 2014/7
_shelx_space_group_comment
;
The symmetry employed for this shelxl refinement is uniquely defined
by the following loop, which should always be used as a source of
symmetry information in preference to the above space-group names.
They are only intended as comments.
;
_shelx_estimated_absorpt_t_min 0.990
_shelx_estimated_absorpt_t_max 0.998

loop_
_space_group_symop_operation_xyz
'x, y, z'
'-x, -y, -z'

loop_
_atom_site_label
_atom_site_type_symbol
_atom_site_fract_x
_atom_site_fract_y
_atom_site_fract_z
_atom_site_U_iso_or_equiv
_atom_site_adp_type
_atom_site_occupancy
_atom_site_site_symmetry_order
_atom_site_calc_flag
_atom_site_refinement_flags_posn
_atom_site_refinement_flags_adp
_atom_site_refinement_flags_occupancy
_atom_site_disorder_assembly
_atom_site_disorder_group
C1 C -0.067(3) -0.041(2) 0.246(3) 0.133(14) Uani 0.5 1 d D U P A -1
C2 C -0.182(3) -0.029(2) 0.213(3) 0.140(15) Uani 0.5 1 d D U P A -1
C3 C -0.261(3) -0.100(2) 0.132(2) 0.137(15) Uani 0.5 1 d D U P A -1
C4 C -0.228(3) -0.183(3) 0.088(2) 0.123(14) Uani 0.5 1 d D U P A -1
C5 C -0.108(3) -0.194(3) 0.122(2) 0.115(14) Uani 0.5 1 d D U P A -1
C6 C -0.032(3) -0.126(2) 0.197(3) 0.119(14) Uani 0.5 1 d D U P A -1
C7 C 0.093(3) -0.099(2) 0.201(2) 0.108(14) Uani 0.5 1 d D U P A -1
C8 C 0.133(3) 0.001(2) 0.247(3) 0.110(14) Uani 0.5 1 d D U P A -1
C9 C 0.034(3) 0.038(2) 0.274(3) 0.137(15) Uani 0.5 1 d D U P A -1
C10 C 0.021(3) 0.127(3) 0.271(3) 0.137(15) Uani 0.5 1 d D U P A -1
C11 C -0.098(3) 0.139(3) 0.237(3) 0.135(15) Uani 0.5 1 d D U P A -1
C12 C -0.195(3) 0.065(2) 0.208(3) 0.145(15) Uani 0.5 1 d D U P A -1
C13 C -0.291(3) 0.051(2) 0.127(2) 0.133(15) Uani 0.5 1 d D U P A -1
C14 C -0.328(4) -0.051(2) 0.079(2) 0.135(15) Uani 0.5 1 d D U P A -1
C15 C -0.354(4) -0.085(2) -0.014(2) 0.124(15) Uani 0.5 1 d D U P A -1
C16 C -0.319(4) -0.171(3) -0.061(2) 0.133(15) Uani 0.5 1 d D U P A -1
C17 C -0.257(3) -0.217(3) -0.011(2) 0.126(15) Uani 0.5 1 d D U P A -1
C18 C -0.155(3) -0.249(3) -0.037(2) 0.120(15) Uani 0.5 1 d D U P A -1
C19 C -0.067(3) -0.238(3) 0.043(2) 0.113(15) Uani 0.5 1 d D U P A -1
C20 C 0.057(3) -0.217(3) 0.046(2) 0.103(14) Uani 0.5 1 d D U P A -1
C21 C 0.137(3) -0.144(3) 0.125(2) 0.104(14) Uani 0.5 1 d D U P A -1
C22 C 0.244(3) -0.091(2) 0.117(2) 0.111(15) Uani 0.5 1 d D U P A -1
C23 C 0.283(4) 0.009(2) 0.163(3) 0.125(15) Uani 0.5 1 d D U P A -1
C24 C 0.217(4) 0.058(2) 0.219(3) 0.120(15) Uani 0.5 1 d D U P A -1
C25 C 0.202(4) 0.152(3) 0.215(3) 0.122(16) Uani 0.5 1 d D U P A -1
C26 C 0.099(3) 0.182(3) 0.237(3) 0.132(16) Uani 0.5 1 d D U P A -1
C27 C 0.034(3) 0.233(3) 0.188(3) 0.130(16) Uani 0.5 1 d D U P A -1
C28 C -0.090(3) 0.203(3) 0.183(3) 0.138(15) Uani 0.5 1 d D U P A -1
C29 C -0.177(3) 0.191(3) 0.107(2) 0.142(15) Uani 0.5 1 d D U P A -1
C30 C -0.280(3) 0.113(3) 0.077(2) 0.127(15) Uani 0.5 1 d D U P A -1
C31 C -0.307(4) 0.075(2) -0.021(2) 0.123(15) Uani 0.5 1 d D U P A -1
C32 C -0.343(4) -0.020(2) -0.066(2) 0.123(16) Uani 0.5 1 d D U P A -1
C33 C -0.304(4) -0.066(2) -0.144(3) 0.123(16) Uani 0.5 1 d D U P A -1
C34 C -0.291(4) -0.159(3) -0.143(3) 0.123(16) Uani 0.5 1 d D U P A -1
C35 C -0.196(3) -0.196(3) -0.173(3) 0.120(16) Uani 0.5 1 d D U P A -1
C36 C -0.129(3) -0.247(4) -0.120(3) 0.110(15) Uani 0.5 1 d D U P A -1
C37 C -0.007(3) -0.244(3) -0.121(3) 0.125(15) Uani 0.5 1 d D U P A -1
C38 C 0.083(3) -0.232(3) -0.041(2) 0.114(15) Uani 0.5 1 d D U P A -1
C39 C 0.192(3) -0.178(3) -0.046(2) 0.130(15) Uani 0.5 1 d D U P A -1
C40 C 0.269(4) -0.111(3) 0.029(2) 0.120(15) Uani 0.5 1 d D U P A -1
C41 C 0.327(4) -0.022(2) 0.022(2) 0.120(15) Uani 0.5 1 d D U P A -1
C42 C 0.329(4) 0.053(2) 0.103(2) 0.109(15) Uani 0.5 1 d D U P A -1
C43 C 0.321(4) 0.142(3) 0.102(2) 0.114(15) Uani 0.5 1 d D U P A -1
C44 C 0.251(4) 0.192(3) 0.155(3) 0.125(16) Uani 0.5 1 d D U P A -1
C45 C 0.187(3) 0.243(3) 0.106(2) 0.111(15) Uani 0.5 1 d D U P A -1
C46 C 0.069(3) 0.251(4) 0.112(2) 0.123(15) Uani 0.5 1 d D U P A -1
C47 C -0.025(3) 0.239(4) 0.031(2) 0.113(15) Uani 0.5 1 d D U P A -1
C48 C -0.147(3) 0.206(3) 0.027(2) 0.118(15) Uani 0.5 1 d D U P A -1
C49 C -0.227(3) 0.135(3) -0.050(2) 0.115(15) Uani 0.5 1 d D U P A -1
C50 C -0.190(3) 0.094(2) -0.131(3) 0.098(14) Uani 0.5 1 d D U P A -1
C51 C -0.232(3) -0.009(2) -0.180(3) 0.098(14) Uani 0.5 1 d D U P A -1
C52 C -0.159(3) -0.057(2) -0.230(3) 0.113(15) Uani 0.5 1 d D U P A -1
C53 C -0.140(3) -0.148(3) -0.225(3) 0.115(15) Uani 0.5 1 d D U P A -1
C54 C -0.020(3) -0.153(3) -0.228(3) 0.127(15) Uani 0.5 1 d D U P A -1
C55 C 0.043(3) -0.199(3) -0.178(3) 0.137(16) Uani 0.5 1 d D U P A -1
C56 C 0.169(3) -0.160(3) -0.133(2) 0.136(16) Uani 0.5 1 d D U P A -1
C57 C 0.224(3) -0.076(2) -0.140(2) 0.131(15) Uani 0.5 1 d D U P A -1
C58 C 0.307(4) -0.004(2) -0.060(2) 0.120(14) Uani 0.5 1 d D U P A -1
C59 C 0.290(3) 0.090(2) -0.063(2) 0.119(14) Uani 0.5 1 d D U P A -1
C60 C 0.300(3) 0.163(3) 0.015(2) 0.119(15) Uani 0.5 1 d D U P A -1
C61 C 0.210(3) 0.220(3) 0.017(2) 0.118(15) Uani 0.5 1 d D U P A -1
C62 C 0.123(3) 0.209(3) -0.059(2) 0.096(14) Uani 0.5 1 d D U P A -1
C63 C 0.003(3) 0.216(3) -0.056(2) 0.107(15) Uani 0.5 1 d D U P A -1
C64 C -0.078(3) 0.145(3) -0.133(2) 0.107(14) Uani 0.5 1 d D U P A -1
C65 C -0.010(3) 0.093(2) -0.188(3) 0.104(14) Uani 0.5 1 d D U P A -1
C66 C -0.048(3) -0.003(2) -0.232(3) 0.114(14) Uani 0.5 1 d D U P A -1
C67 C 0.037(3) -0.064(2) -0.237(3) 0.127(15) Uani 0.5 1 d D U P A -1
C68 C 0.155(3) -0.026(2) -0.192(3) 0.135(15) Uani 0.5 1 d D U P A -1
C69 C 0.196(3) 0.076(2) -0.145(2) 0.124(15) Uani 0.5 1 d D U P A -1
C70 C 0.116(3) 0.136(2) -0.145(2) 0.102(14) Uani 0.5 1 d D U P A -1
Cl1 Cl -0.0234(15) -0.1851(14) 0.4159(12) 0.121(8) Uani 0.5 1 d . . P B -1
C119 C 0.004(8) 0.097(7) 0.575(5) 0.22(3) Uani 0.5 1 d G U P B -1
H1 H 0.0155 0.1629 0.6079 0.261 Uiso 0.5 1 calc R U P B -1
C120 C 0.074(7) 0.042(8) 0.609(4) 0.22(3) Uani 0.5 1 d G U P B -1
H2 H 0.1332 0.0696 0.6652 0.260 Uiso 0.5 1 calc R U P B -1
C121 C 0.057(7) -0.055(8) 0.562(6) 0.22(3) Uani 0.5 1 d G U P B -1
H3 H 0.1047 -0.0927 0.5850 0.259 Uiso 0.5 1 calc R U P B -1
C122 C -0.030(7) -0.096(6) 0.480(6) 0.21(3) Uani 0.5 1 d G U P B -1
C123 C -0.100(6) -0.040(8) 0.446(4) 0.22(3) Uani 0.5 1 d G U P B -1
H4 H -0.1593 -0.0684 0.3902 0.266 Uiso 0.5 1 calc R U P B -1
C124 C -0.083(7) 0.056(8) 0.494(6) 0.23(3) Uani 0.5 1 d G U P B -1
H5 H -0.1308 0.0939 0.4704 0.273 Uiso 0.5 1 calc R U P B -1
C71 C 0.454(3) 0.393(2) 0.3666(19) 0.084(11) Uani 1 1 d . . . . .
C72 C 0.481(3) 0.458(2) 0.3207(17) 0.091(12) Uani 1 1 d . . . . .
H6 H 0.5558 0.4679 0.3074 0.110 Uiso 1 1 calc R U . . .
C73 C 0.392(3) 0.507(2) 0.2943(18) 0.083(10) Uani 1 1 d . . . . .
H7 H 0.4126 0.5528 0.2655 0.100 Uiso 1 1 calc R U . . .
C74 C 0.281(3) 0.494(2) 0.3075(19) 0.076(10) Uani 1 1 d . . . . .
C75 C 0.251(3) 0.424(2) 0.3542(17) 0.061(8) Uani 1 1 d . . . . .
C76 C 0.339(3) 0.379(2) 0.3909(19) 0.067(9) Uani 1 1 d . . . . .
C77 C 0.317(3) 0.321(2) 0.447(2) 0.088(11) Uani 1 1 d . . . . .
H8 H 0.3762 0.2906 0.4687 0.105 Uiso 1 1 calc R U . . .
C78 C 0.211(4) 0.310(2) 0.467(2) 0.105(13) Uani 1 1 d . . . . .
H9 H 0.1975 0.2740 0.5065 0.126 Uiso 1 1 calc R U . . .
C79 C 0.120(3) 0.351(3) 0.431(2) 0.097(11) Uani 1 1 d . . . . .
H10 H 0.0440 0.3388 0.4421 0.116 Uiso 1 1 calc R U . . .
C80 C 0.141(3) 0.409(2) 0.379(2) 0.078(10) Uani 1 1 d . . . . .
H11 H 0.0805 0.4401 0.3600 0.094 Uiso 1 1 calc R U . . .
C81 C 0.191(3) 0.546(2) 0.2753(17) 0.054(8) Uani 1 1 d . . . . .
C82 C 0.223(3) 0.646(2) 0.3014(17) 0.073(10) Uani 1 1 d . . . . .
H12 H 0.3001 0.6777 0.3395 0.088 Uiso 1 1 calc R U . . .
C83 C 0.148(3) 0.700(2) 0.274(2) 0.098(12) Uani 1 1 d . . . . .
H13 H 0.1707 0.7675 0.2954 0.118 Uiso 1 1 calc R U . . .
C84 C 0.035(3) 0.651(3) 0.214(2) 0.102(13) Uani 1 1 d . . . . .
H14 H -0.0187 0.6876 0.1963 0.122 Uiso 1 1 calc R U . . .
C85 C -0.001(3) 0.550(2) 0.1776(19) 0.073(10) Uani 1 1 d . . . . .
C86 C 0.075(3) 0.499(2) 0.2157(17) 0.069(9) Uani 1 1 d . . . . .
H15 H 0.0494 0.4322 0.2016 0.083 Uiso 1 1 calc R U . . .
C87 C -0.117(3) 0.507(2) 0.111(2) 0.079(11) Uani 1 1 d . . . . .
C88 C -0.135(3) 0.523(2) 0.028(3) 0.100(12) Uani 1 1 d . . . . .
H16 H -0.0750 0.5653 0.0171 0.120 Uiso 1 1 calc R U . . .
C89 C -0.244(3) 0.478(2) -0.043(2) 0.093(12) Uani 1 1 d . . . . .
H17 H -0.2578 0.4947 -0.0968 0.112 Uiso 1 1 calc R U . . .
C90 C -0.326(3) 0.412(2) -0.0324(17) 0.054(8) Uani 1 1 d . . . . .
C91 C -0.310(3) 0.3910(19) 0.0511(19) 0.054(8) Uani 1 1 d . U . . .
C92 C -0.202(3) 0.438(2) 0.1261(19) 0.067(9) Uani 1 1 d . . . . .
C93 C -0.198(2) 0.417(2) 0.209(2) 0.088(12) Uani 1 1 d . . . . .
H18 H -0.1319 0.4498 0.2600 0.106 Uiso 1 1 calc R U . . .
C94 C -0.283(3) 0.353(3) 0.2186(19) 0.090(12) Uani 1 1 d . . . . .
H19 H -0.2714 0.3358 0.2724 0.108 Uiso 1 1 calc R U . . .
C95 C -0.389(3) 0.311(2) 0.150(2) 0.119(13) Uani 1 1 d . . . . .
H20 H -0.4525 0.2703 0.1589 0.142 Uiso 1 1 calc R U . . .
C96 C -0.398(2) 0.331(2) 0.0699(18) 0.075(10) Uani 1 1 d . . . . .
H21 H -0.4694 0.3020 0.0234 0.090 Uiso 1 1 calc R U . . .
C97 C 0.440(3) -0.362(3) 0.110(2) 0.089(12) Uani 1 1 d . . . . .
C98 C 0.530(3) -0.409(2) 0.1281(18) 0.094(11) Uani 1 1 d . . . . .
H22 H 0.5260 -0.4725 0.0923 0.112 Uiso 1 1 calc R U . . .
C99 C 0.630(2) -0.358(2) 0.2022(18) 0.068(9) Uani 1 1 d . U . . .
H23 H 0.6919 -0.3886 0.2182 0.081 Uiso 1 1 calc R U . . .
C100 C 0.638(3) -0.263(2) 0.2523(18) 0.096(12) Uani 1 1 d . . . . .
H24 H 0.7067 -0.2306 0.3005 0.116 Uiso 1 1 calc R U . . .
C101 C 0.554(3) -0.215(2) 0.236(2) 0.082(10) Uani 1 1 d . U . . .
C102 C 0.452(2) -0.268(2) 0.162(2) 0.070(9) Uani 1 1 d . . . . .
H25 H 0.3893 -0.2365 0.1474 0.084 Uiso 1 1 calc R U . . .
C103 C 0.562(3) -0.112(2) 0.283(2) 0.083(10) Uani 1 1 d . U . . .
C104 C 0.539(2) -0.052(2) 0.2320(17) 0.081(10) Uani 1 1 d . . . . .
H26 H 0.5133 -0.0802 0.1678 0.097 Uiso 1 1 calc R U . . .
C105 C 0.553(3) 0.049(2) 0.270(2) 0.102(12) Uani 1 1 d . . . . .
H27 H 0.5284 0.0858 0.2329 0.123 Uiso 1 1 calc R U . . .
C106 C 0.603(3) 0.092(3) 0.363(2) 0.094(12) Uani 1 1 d . . . . .
C107 C 0.619(3) 0.033(3) 0.419(2) 0.110(13) Uani 1 1 d . . . . .
C108 C 0.601(3) -0.068(3) 0.382(2) 0.110(13) Uani 1 1 d . . . . .
C109 C 0.624(3) -0.124(2) 0.443(2) 0.127(13) Uani 1 1 d . U . . .
H28 H 0.6129 -0.1914 0.4197 0.152 Uiso 1 1 calc R U . . .
C110 C 0.662(4) -0.076(3) 0.537(2) 0.17(2) Uani 1 1 d . . . . .
H29 H 0.6808 -0.1119 0.5769 0.205 Uiso 1 1 calc R U . . .
C111 C 0.673(3) 0.023(3) 0.574(2) 0.147(17) Uani 1 1 d . . . . .
H30 H 0.6939 0.0532 0.6383 0.176 Uiso 1 1 calc R U . . .
C112 C 0.654(3) 0.075(2) 0.517(2) 0.130(15) Uani 1 1 d . . . . .
H31 H 0.6630 0.1422 0.5429 0.156 Uiso 1 1 calc R U . . .
C113 C 0.617(3) 0.194(2) 0.3942(19) 0.080(11) Uani 1 1 d . . . . .
C114 C 0.738(3) 0.255(3) 0.4467(17) 0.082(11) Uani 1 1 d . . . . .
H32 H 0.8016 0.2261 0.4635 0.098 Uiso 1 1 calc R U . . .
C115 C 0.756(3) 0.354(2) 0.4706(17) 0.084(11) Uani 1 1 d . . . . .
H33 H 0.8325 0.3917 0.5051 0.101 Uiso 1 1 calc R U . . .
C116 C 0.664(3) 0.400(2) 0.4449(17) 0.081(10) Uani 1 1 d . . . . .
H34 H 0.6779 0.4673 0.4596 0.097 Uiso 1 1 calc R U . . .
C117 C 0.549(3) 0.341(2) 0.3958(18) 0.073(10) Uani 1 1 d . . . . .
C118 C 0.532(3) 0.242(2) 0.3688(17) 0.077(10) Uani 1 1 d . . . . .
H35 H 0.4566 0.2048 0.3306 0.092 Uiso 1 1 calc R U . . .

loop_
_atom_site_aniso_label
_atom_site_aniso_U_11
_atom_site_aniso_U_22
_atom_site_aniso_U_33
_atom_site_aniso_U_23
_atom_site_aniso_U_13
_atom_site_aniso_U_12
C1 0.11(3) 0.15(3) 0.15(2) 0.07(2) 0.01(2) 0.06(2)
C2 0.12(3) 0.16(3) 0.16(3) 0.08(2) 0.02(2) 0.06(2)
C3 0.10(2) 0.16(3) 0.18(3) 0.08(2) 0.04(2) 0.03(2)
C4 0.10(2) 0.12(2) 0.17(3) 0.09(2) 0.02(2) 0.02(2)
C5 0.09(2) 0.11(2) 0.17(3) 0.08(2) 0.01(2) 0.02(2)
C6 0.10(2) 0.13(2) 0.15(2) 0.08(2) 0.00(2) 0.05(2)
C7 0.10(2) 0.13(2) 0.12(2) 0.09(2) 0.00(2) 0.05(2)
C8 0.11(3) 0.14(2) 0.10(2) 0.08(2) -0.01(2) 0.04(2)
C9 0.14(3) 0.14(3) 0.13(2) 0.07(2) -0.01(2) 0.05(2)
C10 0.14(3) 0.14(3) 0.13(2) 0.05(2) 0.00(2) 0.06(2)
C11 0.13(3) 0.15(3) 0.13(2) 0.05(2) 0.02(2) 0.07(2)
C12 0.12(3) 0.17(3) 0.15(2) 0.05(2) 0.04(2) 0.08(2)
C13 0.09(2) 0.16(3) 0.16(3) 0.05(2) 0.02(2) 0.07(2)
C14 0.08(2) 0.16(3) 0.17(3) 0.07(2) 0.03(2) 0.03(2)
C15 0.06(2) 0.15(3) 0.16(3) 0.06(2) 0.00(2) 0.02(2)
C16 0.07(2) 0.13(3) 0.17(3) 0.06(2) -0.02(2) -0.01(2)
C17 0.09(2) 0.11(2) 0.17(3) 0.08(2) -0.01(2) 0.00(2)
C18 0.09(2) 0.09(2) 0.17(3) 0.05(2) 0.00(2) 0.02(2)
C19 0.09(2) 0.09(2) 0.17(3) 0.06(2) 0.01(2) 0.04(2)
C20 0.09(2) 0.08(2) 0.16(2) 0.07(2) 0.02(2) 0.05(2)
C21 0.09(2) 0.11(2) 0.13(2) 0.080(18) -0.001(18) 0.053(18)
C22 0.08(2) 0.14(2) 0.13(2) 0.08(2) -0.01(2) 0.06(2)
C23 0.08(2) 0.17(3) 0.12(2) 0.07(2) -0.03(2) 0.04(2)
C24 0.08(3) 0.16(3) 0.10(2) 0.05(2) -0.02(2) 0.02(2)
C25 0.10(3) 0.15(3) 0.09(2) 0.03(2) -0.02(2) 0.00(2)
C26 0.12(3) 0.14(3) 0.11(2) 0.03(2) -0.01(2) 0.03(2)
C27 0.13(3) 0.13(3) 0.12(2) 0.03(2) 0.01(2) 0.04(2)
C28 0.14(3) 0.15(3) 0.13(3) 0.04(2) 0.01(2) 0.08(2)
C29 0.13(3) 0.15(3) 0.15(3) 0.04(2) 0.02(2) 0.08(2)
C30 0.10(2) 0.15(3) 0.15(3) 0.06(2) 0.02(2) 0.07(2)
C31 0.08(2) 0.15(3) 0.16(2) 0.06(2) 0.02(2) 0.06(2)
C32 0.05(2) 0.16(3) 0.14(3) 0.05(2) -0.02(2) 0.03(2)
C33 0.05(2) 0.15(3) 0.14(3) 0.04(2) -0.03(2) 0.02(2)
C34 0.06(2) 0.13(3) 0.15(3) 0.04(2) -0.02(2) -0.01(2)
C35 0.07(3) 0.11(2) 0.14(3) 0.02(2) -0.01(2) -0.01(2)
C36 0.08(2) 0.08(2) 0.16(3) 0.02(2) 0.02(2) 0.02(2)
C37 0.10(3) 0.10(2) 0.17(3) 0.03(2) 0.02(2) 0.04(2)
C38 0.09(2) 0.10(2) 0.17(3) 0.04(2) 0.03(2) 0.06(2)
C39 0.10(3) 0.13(3) 0.16(3) 0.05(2) 0.00(2) 0.07(2)
C40 0.08(2) 0.15(3) 0.15(2) 0.07(2) 0.01(2) 0.07(2)
C41 0.07(2) 0.16(3) 0.14(3) 0.07(2) 0.00(2) 0.06(2)
C42 0.05(2) 0.17(3) 0.11(2) 0.08(2) -0.02(2) 0.03(2)
C43 0.06(2) 0.15(3) 0.11(2) 0.06(2) -0.01(2) -0.03(2)
C44 0.09(3) 0.14(3) 0.11(2) 0.03(2) -0.02(2) -0.03(2)
C45 0.10(3) 0.11(2) 0.10(2) 0.05(2) -0.01(2) -0.02(2)
C46 0.12(3) 0.11(2) 0.13(2) 0.03(2) 0.01(2) 0.03(2)
C47 0.12(3) 0.11(2) 0.13(2) 0.06(2) 0.02(2) 0.05(2)
C48 0.12(3) 0.13(3) 0.13(2) 0.06(2) 0.03(2) 0.08(2)
C49 0.09(2) 0.14(2) 0.14(2) 0.07(2) 0.01(2) 0.09(2)
C50 0.08(2) 0.13(2) 0.11(2) 0.071(18) 0.002(18) 0.066(19)
C51 0.04(2) 0.14(2) 0.11(2) 0.05(2) -0.02(2) 0.03(2)
C52 0.08(3) 0.14(2) 0.10(2) 0.03(2) -0.04(2) 0.04(2)
C53 0.09(3) 0.12(2) 0.11(2) 0.03(2) -0.02(2) 0.01(2)
C54 0.11(3) 0.12(3) 0.13(2) 0.03(2) -0.01(2) 0.03(2)
C55 0.11(3) 0.13(3) 0.15(3) 0.02(2) 0.01(2) 0.05(2)
C56 0.12(3) 0.14(3) 0.15(3) 0.05(2) 0.01(2) 0.07(2)
C57 0.11(3) 0.16(3) 0.14(2) 0.07(2) 0.00(2) 0.08(2)
C58 0.09(2) 0.17(3) 0.13(2) 0.08(2) 0.01(2) 0.05(2)
C59 0.08(2) 0.16(3) 0.12(2) 0.07(2) 0.02(2) 0.01(2)
C60 0.07(2) 0.14(3) 0.13(2) 0.05(2) 0.00(2) -0.03(2)
C61 0.10(3) 0.12(2) 0.12(2) 0.06(2) -0.02(2) -0.02(2)
C62 0.09(2) 0.11(2) 0.10(2) 0.08(2) -0.01(2) 0.02(2)
C63 0.11(3) 0.10(2) 0.13(2) 0.06(2) 0.02(2) 0.04(2)
C64 0.09(2) 0.12(2) 0.12(2) 0.07(2) -0.01(2) 0.04(2)
C65 0.09(2) 0.13(2) 0.10(2) 0.06(2) 0.00(2) 0.04(2)
C66 0.10(3) 0.13(3) 0.10(2) 0.05(2) -0.01(2) 0.03(2)
C67 0.11(3) 0.14(3) 0.11(2) 0.04(2) -0.01(2) 0.04(2)
C68 0.12(3) 0.16(3) 0.13(2) 0.06(2) 0.00(2) 0.06(2)
C69 0.10(2) 0.15(3) 0.12(2) 0.06(2) 0.00(2) 0.02(2)
C70 0.09(2) 0.13(2) 0.10(2) 0.07(2) -0.01(2) 0.03(2)
Cl1 0.069(13) 0.19(2) 0.130(15) 0.103(16) 0.025(11) 0.026(14)
C119 0.18(4) 0.28(4) 0.20(4) 0.09(4) 0.03(3) 0.06(3)
C120 0.18(3) 0.27(4) 0.21(4) 0.08(3) 0.05(3) 0.06(3)
C121 0.17(4) 0.28(4) 0.20(4) 0.07(4) 0.06(3) 0.05(3)
C122 0.17(4) 0.29(4) 0.18(4) 0.08(4) 0.03(3) 0.07(3)
C123 0.18(4) 0.29(4) 0.19(4) 0.08(4) 0.01(3) 0.08(3)
C124 0.19(4) 0.29(4) 0.19(4) 0.08(4) 0.01(3) 0.06(3)
C71 0.11(3) 0.09(3) 0.08(2) 0.05(2) 0.02(2) 0.06(3)
C72 0.12(3) 0.05(2) 0.07(2) 0.013(19) -0.05(2) 0.02(2)
C73 0.10(3) 0.10(3) 0.06(2) 0.03(2) 0.03(2) 0.03(3)
C74 0.07(3) 0.08(3) 0.07(2) 0.03(2) -0.01(2) 0.01(2)
C75 0.06(2) 0.07(2) 0.06(2) 0.020(18) -0.002(18) 0.02(2)
C76 0.07(3) 0.08(3) 0.05(2) 0.007(19) 0.002(19) 0.03(2)
C77 0.10(3) 0.08(3) 0.09(3) 0.03(2) 0.01(2) 0.03(2)
C78 0.15(4) 0.12(3) 0.07(3) 0.06(2) 0.04(3) 0.07(3)
C79 0.07(3) 0.09(3) 0.10(3) 0.01(2) -0.01(2) 0.00(2)
C80 0.06(3) 0.08(3) 0.13(3) 0.06(2) 0.03(2) 0.04(2)
C81 0.05(2) 0.09(3) 0.039(18) 0.030(19) 0.014(16) 0.05(2)
C82 0.10(3) 0.04(2) 0.06(2) 0.012(19) 0.000(18) 0.02(2)
C83 0.12(3) 0.08(3) 0.12(3) 0.07(3) 0.02(3) 0.04(3)
C84 0.08(3) 0.14(4) 0.08(3) 0.03(3) -0.01(2) 0.05(3)
C85 0.11(3) 0.05(2) 0.06(2) 0.03(2) 0.01(2) 0.01(2)
C86 0.08(3) 0.09(3) 0.06(2) 0.05(2) 0.023(19) 0.03(2)
C87 0.05(3) 0.05(2) 0.09(3) -0.01(2) -0.02(2) -0.013(18)
C88 0.12(4) 0.10(3) 0.10(3) 0.04(3) 0.03(3) 0.06(3)
C89 0.11(3) 0.09(3) 0.08(3) 0.06(2) 0.00(2) 0.02(2)
C90 0.07(2) 0.07(2) 0.05(2) 0.030(18) 0.032(18) 0.023(18)
C91 0.043(19) 0.076(19) 0.08(2) 0.040(17) 0.050(17) 0.038(15)
C92 0.07(3) 0.05(2) 0.07(2) 0.018(18) -0.022(19) 0.024(19)
C93 0.02(2) 0.17(4) 0.10(3) 0.09(3) 0.003(18) 0.02(2)
C94 0.04(2) 0.18(4) 0.08(2) 0.08(3) 0.01(2) 0.04(2)
C95 0.08(3) 0.17(4) 0.11(3) 0.07(3) 0.01(3) 0.01(3)
C96 0.06(2) 0.14(3) 0.05(2) 0.04(2) 0.024(17) 0.06(2)
C97 0.09(3) 0.08(3) 0.07(2) 0.02(2) -0.03(2) 0.04(2)
C98 0.10(3) 0.10(3) 0.07(2) 0.02(2) -0.01(2) 0.04(2)
C99 0.052(19) 0.09(2) 0.070(19) 0.031(17) 0.001(15) 0.054(16)
C100 0.12(3) 0.06(3) 0.08(2) 0.01(2) -0.047(19) 0.05(2)
C101 0.10(2) 0.08(2) 0.08(2) 0.044(18) -0.005(17) 0.050(19)
C102 0.06(2) 0.08(3) 0.08(2) 0.04(2) -0.006(19) 0.04(2)
C103 0.11(2) 0.08(2) 0.08(2) 0.048(19) 0.005(16) 0.051(17)
C104 0.11(3) 0.08(3) 0.044(19) 0.03(2) -0.012(17) 0.03(2)
C105 0.12(3) 0.04(2) 0.10(3) -0.01(2) -0.03(2) 0.03(2)
C106 0.12(3) 0.06(3) 0.08(3) 0.03(2) -0.02(2) 0.02(2)
C107 0.19(4) 0.07(3) 0.06(3) 0.04(3) 0.00(2) 0.03(3)
C108 0.16(4) 0.08(3) 0.08(3) 0.03(3) -0.01(2) 0.05(2)
C109 0.18(3) 0.07(2) 0.12(2) 0.04(2) -0.01(2) 0.06(2)
C110 0.29(5) 0.12(4) 0.07(3) 0.01(3) -0.05(3) 0.13(4)
C111 0.27(5) 0.08(3) 0.10(3) 0.04(3) 0.00(3) 0.11(3)
C112 0.25(5) 0.06(3) 0.07(3) 0.03(2) -0.02(3) 0.07(3)
C113 0.13(4) 0.06(3) 0.05(2) 0.03(2) 0.00(2) 0.06(3)
C114 0.11(3) 0.08(3) 0.04(2) 0.014(19) -0.02(2) 0.04(2)
C115 0.13(3) 0.08(3) 0.06(2) 0.04(2) 0.010(19) 0.06(2)
C116 0.12(3) 0.07(2) 0.05(2) 0.028(19) 0.00(2) 0.05(3)
C117 0.10(3) 0.05(2) 0.05(2) 0.000(18) -0.008(19) 0.01(2)
C118 0.09(3) 0.08(3) 0.05(2) 0.03(2) -0.011(17) 0.03(2)

loop_
_atom_type_symbol
_atom_type_description
_atom_type_scat_dispersion_real
_atom_type_scat_dispersion_imag
_atom_type_scat_source
C C 0.0033 0.0016 'International Tables Vol C Tables 4.2.6.8 and 6.1.1.4'
H H 0.0000 0.0000 'International Tables Vol C Tables 4.2.6.8 and 6.1.1.4'
Cl Cl 0.1484 0.1585 'International Tables Vol C Tables 4.2.6.8 and 6.1.1.4'

loop_
_geom_angle_atom_site_label_1
_geom_angle_atom_site_label_2
_geom_angle_atom_site_label_3
_geom_angle
_geom_angle_site_symmetry_1
_geom_angle_site_symmetry_3
_geom_angle_publ_flag
C2 C1 C9 121(2) . . ?
C2 C1 C6 118(2) . . ?
C9 C1 C6 107.4(19) . . ?
C1 C2 C3 120(2) . . ?
C1 C2 C12 118(2) . . ?
C3 C2 C12 107.4(19) . . ?
C4 C3 C2 122(2) . . ?
C4 C3 C14 120(2) . . ?
C2 C3 C14 108.5(19) . . ?
C3 C4 C17 120(2) . . ?
C3 C4 C5 118(2) . . ?
C17 C4 C5 107.8(19) . . ?
C6 C5 C19 121(2) . . ?
C6 C5 C4 120(2) . . ?
C19 C5 C4 106.8(19) . . ?
C5 C6 C7 121(2) . . ?
C5 C6 C1 122(2) . . ?
C7 C6 C1 107.7(18) . . ?
C8 C7 C21 119(2) . . ?
C8 C7 C6 108.5(19) . . ?
C21 C7 C6 120(2) . . ?
C24 C8 C7 121(2) . . ?
C24 C8 C9 120(2) . . ?
C7 C8 C9 108.2(19) . . ?
C10 C9 C8 120(2) . . ?
C10 C9 C1 121(2) . . ?
C8 C9 C1 108.0(19) . . ?
C9 C10 C26 121(3) . . ?
C9 C10 C11 118(2) . . ?
C26 C10 C11 106.8(19) . . ?
C12 C11 C10 121(2) . . ?
C12 C11 C28 118(2) . . ?
C10 C11 C28 108.0(19) . . ?
C11 C12 C2 121(2) . . ?
C11 C12 C13 121(2) . . ?
C2 C12 C13 108.4(18) . . ?
C30 C13 C14 118(2) . . ?
C30 C13 C12 119(2) . . ?
C14 C13 C12 107.3(19) . . ?
C15 C14 C3 119(2) . . ?
C15 C14 C13 121(2) . . ?
C3 C14 C13 108.2(19) . . ?
C14 C15 C16 122(2) . . ?
C14 C15 C32 120(2) . . ?
C16 C15 C32 107.5(19) . . ?
C17 C16 C34 123(2) . . ?
C17 C16 C15 119(2) . . ?
C34 C16 C15 108.0(19) . . ?
C16 C17 C18 119(3) . . ?
C16 C17 C4 121(2) . . ?
C18 C17 C4 107.8(19) . . ?
C19 C18 C36 124(2) . . ?
C19 C18 C17 108.2(19) . . ?
C36 C18 C17 121(2) . . ?
C18 C19 C20 120(2) . . ?
C18 C19 C5 109(2) . . ?
C20 C19 C5 120(2) . . ?
C38 C20 C19 116(2) . . ?
C38 C20 C21 119(2) . . ?
C19 C20 C21 118(2) . . ?
C22 C21 C7 116(2) . . ?
C22 C21 C20 120(2) . . ?
C7 C21 C20 120(2) . . ?
C23 C22 C21 121(2) . . ?
C23 C22 C40 107.9(19) . . ?
C21 C22 C40 119(2) . . ?
C24 C23 C22 120(3) . . ?
C24 C23 C42 119(2) . . ?
C22 C23 C42 108.8(19) . . ?
C23 C24 C8 117(2) . . ?
C23 C24 C25 118(2) . . ?
C8 C24 C25 120(2) . . ?
C26 C25 C44 116(2) . . ?
C26 C25 C24 117(2) . . ?
C44 C25 C24 120(2) . . ?
C25 C26 C27 122(2) . . ?
C25 C26 C10 121(2) . . ?
C27 C26 C10 109.7(19) . . ?
C26 C27 C46 120(3) . . ?
C26 C27 C28 108(2) . . ?
C46 C27 C28 120(2) . . ?
C29 C28 C27 122(2) . . ?
C29 C28 C11 121(2) . . ?
C27 C28 C11 107.5(18) . . ?
C28 C29 C48 120(3) . . ?
C28 C29 C30 120(2) . . ?
C48 C29 C30 108.3(19) . . ?
C13 C30 C29 120(2) . . ?
C13 C30 C31 120(2) . . ?
C29 C30 C31 107.0(19) . . ?
C32 C31 C49 121(3) . . ?
C32 C31 C30 121(2) . . ?
C49 C31 C30 107.6(19) . . ?
C31 C32 C33 122(3) . . ?
C31 C32 C15 119(2) . . ?
C33 C32 C15 107.5(19) . . ?
C34 C33 C51 124(2) . . ?
C34 C33 C32 109.0(19) . . ?
C51 C33 C32 119(2) . . ?
C33 C34 C35 119(3) . . ?
C33 C34 C16 108(2) . . ?
C35 C34 C16 120(2) . . ?
C53 C35 C34 116(2) . . ?
C53 C35 C36 120(2) . . ?
C34 C35 C36 118(2) . . ?
C18 C36 C37 115(2) . . ?
C18 C36 C35 119(2) . . ?
C37 C36 C35 118(2) . . ?
C38 C37 C36 122(2) . . ?
C38 C37 C55 109(2) . . ?
C36 C37 C55 119(2) . . ?
C37 C38 C20 122(3) . . ?
C37 C38 C39 108.2(19) . . ?
C20 C38 C39 119(2) . . ?
C40 C39 C38 122(3) . . ?
C40 C39 C56 120(2) . . ?
C38 C39 C56 107.4(19) . . ?
C39 C40 C22 121(2) . . ?
C39 C40 C41 120(2) . . ?
C22 C40 C41 108.1(19) . . ?
C58 C41 C42 119(2) . . ?
C58 C41 C40 122(2) . . ?
C42 C41 C40 107(2) . . ?
C43 C42 C41 122(2) . . ?
C43 C42 C23 124(2) . . ?
C41 C42 C23 107.5(18) . . ?
C42 C43 C44 118(3) . . ?
C42 C43 C60 120(2) . . ?
C44 C43 C60 107.4(19) . . ?
C25 C44 C45 122(2) . . ?
C25 C44 C43 120(2) . . ?
C45 C44 C43 109.4(19) . . ?
C46 C45 C44 120(3) . . ?
C46 C45 C61 118(2) . . ?
C44 C45 C61 108(2) . . ?
C45 C46 C27 117(2) . . ?
C45 C46 C47 121(2) . . ?
C27 C46 C47 118(2) . . ?
C63 C47 C48 115(2) . . ?
C63 C47 C46 119(2) . . ?
C48 C47 C46 120(2) . . ?
C49 C48 C47 123(3) . . ?
C49 C48 C29 107.7(19) . . ?
C47 C48 C29 120(2) . . ?
C48 C49 C50 122(2) . . ?
C48 C49 C31 109.2(19) . . ?
C50 C49 C31 119(2) . . ?
C49 C50 C64 114(2) . . ?
C49 C50 C51 120(2) . . ?
C64 C50 C51 121(2) . . ?
C52 C51 C33 115(2) . . ?
C52 C51 C50 119(2) . . ?
C33 C51 C50 119(2) . . ?
C51 C52 C53 120(2) . . ?
C51 C52 C66 118(2) . . ?
C53 C52 C66 108.6(19) . . ?
C35 C53 C52 123(2) . . ?
C35 C53 C54 119(2) . . ?
C52 C53 C54 108.5(19) . . ?
C55 C54 C53 120(2) . . ?
C55 C54 C67 121(2) . . ?
C53 C54 C67 107.9(19) . . ?
C54 C55 C37 122(3) . . ?
C54 C55 C56 120(2) . . ?
C37 C55 C56 107.6(19) . . ?
C57 C56 C55 120(2) . . ?
C57 C56 C39 120(2) . . ?
C55 C56 C39 107.4(19) . . ?
C56 C57 C58 121(2) . . ?
C56 C57 C68 119(2) . . ?
C58 C57 C68 107.6(19) . . ?
C41 C58 C57 118(2) . . ?
C41 C58 C59 120(2) . . ?
C57 C58 C59 108.2(19) . . ?
C60 C59 C58 120(2) . . ?
C60 C59 C69 120(2) . . ?
C58 C59 C69 108.2(19) . . ?
C59 C60 C61 118(2) . . ?
C59 C60 C43 119(2) . . ?
C61 C60 C43 107.0(19) . . ?
C62 C61 C45 121(2) . . ?
C62 C61 C60 122(2) . . ?
C45 C61 C60 107.9(18) . . ?
C61 C62 C63 122(2) . . ?
C61 C62 C70 120(2) . . ?
C63 C62 C70 107.7(18) . . ?
C64 C63 C47 120(3) . . ?
C64 C63 C62 108.7(19) . . ?
C47 C63 C62 119(2) . . ?
C63 C64 C50 123(2) . . ?
C63 C64 C65 108.5(19) . . ?
C50 C64 C65 118(2) . . ?
C66 C65 C64 121(2) . . ?
C66 C65 C70 121(2) . . ?
C64 C65 C70 108.0(18) . . ?
C65 C66 C52 123(2) . . ?
C65 C66 C67 120(2) . . ?
C52 C66 C67 107.6(18) . . ?
C68 C67 C54 118(2) . . ?
C68 C67 C66 120(2) . . ?
C54 C67 C66 107.1(19) . . ?
C67 C68 C69 121(2) . . ?
C67 C68 C57 121(2) . . ?
C69 C68 C57 108.5(19) . . ?
C70 C69 C68 120(2) . . ?
C70 C69 C59 121(2) . . ?
C68 C69 C59 107.6(19) . . ?
C69 C70 C65 119(2) . . ?
C69 C70 C62 118(2) . . ?
C65 C70 C62 106.8(19) . . ?
C120 C119 C124 120.0 . . ?
C120 C119 H1 120.0 . . ?
C124 C119 H1 120.0 . . ?
C121 C120 C119 120.0 . . ?
C121 C120 H2 120.0 . . ?
C119 C120 H2 120.0 . . ?
C122 C121 C120 120.0 . . ?
C122 C121 H3 120.0 . . ?
C120 C121 H3 120.0 . . ?
C121 C122 C123 120.0 . . ?
C121 C122 Cl1 120(6) . . ?
C123 C122 Cl1 117(7) . . ?
C124 C123 C122 120.0 . . ?
C124 C123 H4 120.0 . . ?
C122 C123 H4 120.0 . . ?
C123 C124 C119 120.0 . . ?
C123 C124 H5 120.0 . . ?
C119 C124 H5 120.0 . . ?
C72 C71 C76 121(3) . . ?
C72 C71 C117 119(3) . . ?
C76 C71 C117 120(3) . . ?
C71 C72 C73 119(3) . . ?
C71 C72 H6 120.7 . . ?
C73 C72 H6 120.7 . . ?
C74 C73 C72 125(3) . . ?
C74 C73 H7 117.7 . . ?
C72 C73 H7 117.7 . . ?
C73 C74 C81 122(3) . . ?
C73 C74 C75 117(3) . . ?
C81 C74 C75 121(3) . . ?
C80 C75 C76 115(3) . . ?
C80 C75 C74 123(3) . . ?
C76 C75 C74 121(3) . . ?
C75 C76 C77 122(3) . . ?
C75 C76 C71 117(3) . . ?
C77 C76 C71 121(3) . . ?
C78 C77 C76 120(3) . . ?
C78 C77 H8 120.1 . . ?
C76 C77 H8 120.1 . . ?
C77 C78 C79 120(3) . . ?
C77 C78 H9 119.9 . . ?
C79 C78 H9 119.9 . . ?
C80 C79 C78 121(3) . . ?
C80 C79 H10 119.6 . . ?
C78 C79 H10 119.6 . . ?
C79 C80 C75 122(3) . . ?
C79 C80 H11 119.1 . . ?
C75 C80 H11 119.1 . . ?
C82 C81 C86 118(2) . . ?
C82 C81 C74 118(3) . . ?
C86 C81 C74 124(3) . . ?
C83 C82 C81 123(3) . . ?
C83 C82 H12 118.5 . . ?
C81 C82 H12 118.5 . . ?
C82 C83 C84 117(3) . . ?
C82 C83 H13 121.3 . . ?
C84 C83 H13 121.3 . . ?
C85 C84 C83 124(3) . . ?
C85 C84 H14 118.2 . . ?
C83 C84 H14 118.2 . . ?
C86 C85 C84 115(3) . . ?
C86 C85 C87 125(3) . . ?
C84 C85 C87 119(3) . . ?
C85 C86 C81 122(3) . . ?
C85 C86 H15 119.1 . . ?
C81 C86 H15 119.1 . . ?
C88 C87 C92 120(3) . . ?
C88 C87 C85 118(3) . . ?
C92 C87 C85 121(3) . . ?
C87 C88 C89 121(3) . . ?
C87 C88 H16 119.4 . . ?
C89 C88 H16 119.4 . . ?
C90 C89 C88 120(3) . . ?
C90 C89 H17 119.8 . . ?
C88 C89 H17 119.8 . . ?
C89 C90 C91 120(3) . . ?
C89 C90 C97 120(3) . 2 ?
C91 C90 C97 120(3) . 2 ?
C96 C91 C90 123(3) . . ?
C96 C91 C92 116(3) . . ?
C90 C91 C92 121(3) . . ?
C87 C92 C93 126(3) . . ?
C87 C92 C91 117(3) . . ?
C93 C92 C91 117(3) . . ?
C94 C93 C92 123(3) . . ?
C94 C93 H18 118.6 . . ?
C92 C93 H18 118.6 . . ?
C93 C94 C95 121(3) . . ?
C93 C94 H19 119.4 . . ?
C95 C94 H19 119.4 . . ?
C96 C95 C94 117(3) . . ?
C96 C95 H20 121.3 . . ?
C94 C95 H20 121.3 . . ?
C95 C96 C91 125(3) . . ?
C95 C96 H21 117.3 . . ?
C91 C96 H21 117.3 . . ?
C98 C97 C102 120(3) . . ?
C98 C97 C90 121(3) . 2 ?
C102 C97 C90 119(3) . 2 ?
C97 C98 C99 117(3) . . ?
C97 C98 H22 121.4 . . ?
C99 C98 H22 121.4 . . ?
C100 C99 C98 121(3) . . ?
C100 C99 H23 119.5 . . ?
C98 C99 H23 119.5 . . ?
C101 C100 C99 123(3) . . ?
C101 C100 H24 118.3 . . ?
C99 C100 H24 118.3 . . ?
C100 C101 C102 116(3) . . ?
C100 C101 C103 125(3) . . ?
C102 C101 C103 119(3) . . ?
C97 C102 C101 123(3) . . ?
C97 C102 H25 118.6 . . ?
C101 C102 H25 118.6 . . ?
C104 C103 C108 118(3) . . ?
C104 C103 C101 119(3) . . ?
C108 C103 C101 123(3) . . ?
C103 C104 C105 124(3) . . ?
C103 C104 H26 118.1 . . ?
C105 C104 H26 118.1 . . ?
C106 C105 C104 119(3) . . ?
C106 C105 H27 120.7 . . ?
C104 C105 H27 120.7 . . ?
C105 C106 C107 119(3) . . ?
C105 C106 C113 114(3) . . ?
C107 C106 C113 126(3) . . ?
C106 C107 C108 123(3) . . ?
C106 C107 C112 120(3) . . ?
C108 C107 C112 117(3) . . ?
C107 C108 C109 120(3) . . ?
C107 C108 C103 117(3) . . ?
C109 C108 C103 122(3) . . ?
C110 C109 C108 119(3) . . ?
C110 C109 H28 120.7 . . ?
C108 C109 H28 120.7 . . ?
C109 C110 C111 122(3) . . ?
C109 C110 H29 119.0 . . ?
C111 C110 H29 119.0 . . ?
C112 C111 C110 119(3) . . ?
C112 C111 H30 120.5 . . ?
C110 C111 H30 120.5 . . ?
C111 C112 C107 123(3) . . ?
C111 C112 H31 118.4 . . ?
C107 C112 H31 118.4 . . ?
C118 C113 C106 125(4) . . ?
C118 C113 C114 116(3) . . ?
C106 C113 C114 119(3) . . ?
C115 C114 C113 120(3) . . ?
C115 C114 H32 120.0 . . ?
C113 C114 H32 120.0 . . ?
C114 C115 C116 122(3) . . ?
C114 C115 H33 119.1 . . ?
C116 C115 H33 119.1 . . ?
C115 C116 C117 117(3) . . ?
C115 C116 H34 121.3 . . ?
C117 C116 H34 121.3 . . ?
C118 C117 C116 121(3) . . ?
C118 C117 C71 124(3) . . ?
C116 C117 C71 115(3) . . ?
C113 C118 C117 124(3) . . ?
C113 C118 H35 118.0 . . ?
C117 C118 H35 118.0 . . ?

loop_
_geom_bond_atom_site_label_1
_geom_bond_atom_site_label_2
_geom_bond_distance
_geom_bond_site_symmetry_2
_geom_bond_publ_flag
C1 C2 1.39(2) . ?
C1 C9 1.45(2) . ?
C1 C6 1.46(2) . ?
C2 C3 1.46(2) . ?
C2 C12 1.47(2) . ?
C3 C4 1.380(19) . ?
C3 C14 1.46(2) . ?
C4 C17 1.45(2) . ?
C4 C5 1.46(2) . ?
C5 C6 1.371(19) . ?
C5 C19 1.45(2) . ?
C6 C7 1.44(2) . ?
C7 C8 1.44(2) . ?
C7 C21 1.440(19) . ?
C8 C24 1.426(19) . ?
C8 C9 1.44(2) . ?
C9 C10 1.38(2) . ?
C10 C26 1.43(2) . ?
C10 C11 1.45(2) . ?
C11 C12 1.373(19) . ?
C11 C28 1.46(2) . ?
C12 C13 1.47(2) . ?
C13 C30 1.382(19) . ?
C13 C14 1.46(2) . ?
C14 C15 1.37(2) . ?
C15 C16 1.45(2) . ?
C15 C32 1.45(2) . ?
C16 C17 1.370(19) . ?
C16 C34 1.44(2) . ?
C17 C18 1.45(2) . ?
C18 C19 1.42(2) . ?
C18 C36 1.426(19) . ?
C19 C20 1.435(19) . ?
C20 C38 1.431(19) . ?
C20 C21 1.458(19) . ?
C21 C22 1.430(19) . ?
C22 C23 1.42(2) . ?
C22 C40 1.44(2) . ?
C23 C24 1.419(19) . ?
C23 C42 1.446(19) . ?
C24 C25 1.46(2) . ?
C25 C26 1.421(19) . ?
C25 C44 1.428(19) . ?
C26 C27 1.43(2) . ?
C27 C46 1.431(19) . ?
C27 C28 1.44(2) . ?
C28 C29 1.364(19) . ?
C29 C48 1.45(2) . ?
C29 C30 1.45(2) . ?
C30 C31 1.45(2) . ?
C31 C32 1.362(19) . ?
C31 C49 1.438(19) . ?
C32 C33 1.44(2) . ?
C33 C34 1.42(2) . ?
C33 C51 1.435(19) . ?
C34 C35 1.434(19) . ?
C35 C53 1.426(19) . ?
C35 C36 1.474(19) . ?
C36 C37 1.43(2) . ?
C37 C38 1.43(2) . ?
C37 C55 1.43(2) . ?
C38 C39 1.44(2) . ?
C39 C40 1.363(19) . ?
C39 C56 1.47(2) . ?
C40 C41 1.45(2) . ?
C41 C58 1.384(19) . ?
C41 C42 1.45(2) . ?
C42 C43 1.357(19) . ?
C43 C44 1.44(2) . ?
C43 C60 1.47(2) . ?
C44 C45 1.43(2) . ?
C45 C46 1.43(2) . ?
C45 C61 1.45(2) . ?
C46 C47 1.465(19) . ?
C47 C63 1.43(2) . ?
C47 C48 1.43(2) . ?
C48 C49 1.42(2) . ?
C49 C50 1.428(19) . ?
C50 C64 1.436(19) . ?
C50 C51 1.473(19) . ?
C51 C52 1.427(19) . ?
C52 C53 1.43(2) . ?
C52 C66 1.44(2) . ?
C53 C54 1.44(2) . ?
C54 C55 1.369(19) . ?
C54 C67 1.46(2) . ?
C55 C56 1.45(2) . ?
C56 C57 1.368(19) . ?
C57 C58 1.46(2) . ?
C57 C68 1.47(2) . ?
C58 C59 1.47(2) . ?
C59 C60 1.375(19) . ?
C59 C69 1.47(2) . ?
C60 C61 1.46(2) . ?
C61 C62 1.366(19) . ?
C62 C63 1.44(2) . ?
C62 C70 1.46(2) . ?
C63 C64 1.43(2) . ?
C64 C65 1.443(19) . ?
C65 C66 1.366(19) . ?
C65 C70 1.46(2) . ?
C66 C67 1.46(2) . ?
C67 C68 1.371(19) . ?
C68 C69 1.46(2) . ?
C69 C70 1.386(19) . ?
Cl1 C122 1.46(9) . ?
C119 C120 1.3900 . ?
C119 C124 1.3900 . ?
C119 H1 0.9500 . ?
C120 C121 1.3900 . ?
C120 H2 0.9500 . ?
C121 C122 1.3900 . ?
C121 H3 0.9500 . ?
C122 C123 1.3900 . ?
C123 C124 1.3900 . ?
C123 H4 0.9500 . ?
C124 H5 0.9500 . ?
C71 C72 1.40(3) . ?
C71 C76 1.48(4) . ?
C71 C117 1.53(4) . ?
C72 C73 1.43(4) . ?
C72 H6 0.9500 . ?
C73 C74 1.36(3) . ?
C73 H7 0.9500 . ?
C74 C81 1.49(3) . ?
C74 C75 1.49(3) . ?
C75 C80 1.43(3) . ?
C75 C76 1.43(3) . ?
C76 C77 1.44(3) . ?
C77 C78 1.35(4) . ?
C77 H8 0.9500 . ?
C78 C79 1.42(4) . ?
C78 H9 0.9500 . ?
C79 C80 1.38(3) . ?
C79 H10 0.9500 . ?
C80 H11 0.9500 . ?
C81 C82 1.41(3) . ?
C81 C86 1.44(3) . ?
C82 C83 1.36(3) . ?
C82 H12 0.9500 . ?
C83 C84 1.42(4) . ?
C83 H13 0.9500 . ?
C84 C85 1.42(4) . ?
C84 H14 0.9500 . ?
C85 C86 1.41(3) . ?
C85 C87 1.47(4) . ?
C86 H15 0.9500 . ?
C87 C88 1.40(3) . ?
C87 C92 1.43(3) . ?
C88 C89 1.44(4) . ?
C88 H16 0.9500 . ?
C89 C90 1.34(3) . ?
C89 H17 0.9500 . ?
C90 C91 1.43(3) . ?
C90 C97 1.55(3) 2 ?
C91 C96 1.40(3) . ?
C91 C92 1.47(3) . ?
C92 C93 1.44(3) . ?
C93 C94 1.34(3) . ?
C93 H18 0.9500 . ?
C94 C95 1.40(3) . ?
C94 H19 0.9500 . ?
C95 C96 1.38(3) . ?
C95 H20 0.9500 . ?
C96 H21 0.9500 . ?
C97 C98 1.38(4) . ?
C97 C102 1.38(3) . ?
C97 C90 1.55(3) 2 ?
C98 C99 1.42(3) . ?
C98 H22 0.9500 . ?
C99 C100 1.40(3) . ?
C99 H23 0.9500 . ?
C100 C101 1.32(3) . ?
C100 H24 0.9500 . ?
C101 C102 1.45(3) . ?
C101 C103 1.50(3) . ?
C102 H25 0.9500 . ?
C103 C104 1.39(3) . ?
C103 C108 1.47(3) . ?
C104 C105 1.44(3) . ?
C104 H26 0.9500 . ?
C105 C106 1.39(3) . ?
C105 H27 0.9500 . ?
C106 C107 1.42(3) . ?
C106 C113 1.44(4) . ?
C107 C108 1.43(4) . ?
C107 C112 1.46(3) . ?
C108 C109 1.46(3) . ?
C109 C110 1.40(3) . ?
C109 H28 0.9500 . ?
C110 C111 1.41(4) . ?
C110 H29 0.9500 . ?
C111 C112 1.36(3) . ?
C111 H30 0.9500 . ?
C112 H31 0.9500 . ?
C113 C118 1.37(3) . ?
C113 C114 1.50(4) . ?
C114 C115 1.39(3) . ?
C114 H32 0.9500 . ?
C115 C116 1.42(3) . ?
C115 H33 0.9500 . ?
C116 C117 1.43(3) . ?
C116 H34 0.9500 . ?
C117 C118 1.40(3) . ?
C118 H35 0.9500 . ?

loop_
_geom_torsion_atom_site_label_1
_geom_torsion_atom_site_label_2
_geom_torsion_atom_site_label_3
_geom_torsion_atom_site_label_4
_geom_torsion
_geom_torsion_site_symmetry_1
_geom_torsion_site_symmetry_2
_geom_torsion_site_symmetry_3
_geom_torsion_site_symmetry_4
_geom_torsion_publ_flag
C9 C1 C2 C3 134(4) . . . . ?
C6 C1 C2 C3 -1(5) . . . . ?
C9 C1 C2 C12 0(5) . . . . ?
C6 C1 C2 C12 -135(4) . . . . ?
C1 C2 C3 C4 4(6) . . . . ?
C12 C2 C3 C4 142(4) . . . . ?
C1 C2 C3 C14 -141(4) . . . . ?
C12 C2 C3 C14 -3(4) . . . . ?
C2 C3 C4 C17 -138(4) . . . . ?
C14 C3 C4 C17 3(6) . . . . ?
C2 C3 C4 C5 -4(6) . . . . ?
C14 C3 C4 C5 137(4) . . . . ?
C3 C4 C5 C6 2(5) . . . . ?
C17 C4 C5 C6 141(4) . . . . ?
C3 C4 C5 C19 -141(4) . . . . ?
C17 C4 C5 C19 -2(4) . . . . ?
C19 C5 C6 C7 -3(6) . . . . ?
C4 C5 C6 C7 -141(4) . . . . ?
C19 C5 C6 C1 139(4) . . . . ?
C4 C5 C6 C1 1(6) . . . . ?
C2 C1 C6 C5 -1(6) . . . . ?
C9 C1 C6 C5 -142(4) . . . . ?
C2 C1 C6 C7 145(4) . . . . ?
C9 C1 C6 C7 4(4) . . . . ?
C5 C6 C7 C8 143(4) . . . . ?
C1 C6 C7 C8 -3(4) . . . . ?
C5 C6 C7 C21 1(6) . . . . ?
C1 C6 C7 C21 -145(4) . . . . ?
C21 C7 C8 C24 -1(6) . . . . ?
C6 C7 C8 C24 -143(4) . . . . ?
C21 C7 C8 C9 143(4) . . . . ?
C6 C7 C8 C9 1(4) . . . . ?
C24 C8 C9 C10 1(6) . . . . ?
C7 C8 C9 C10 -144(4) . . . . ?
C24 C8 C9 C1 146(4) . . . . ?
C7 C8 C9 C1 1(5) . . . . ?
C2 C1 C9 C10 1(6) . . . . ?
C6 C1 C9 C10 141(4) . . . . ?
C2 C1 C9 C8 -143(4) . . . . ?
C6 C1 C9 C8 -3(4) . . . . ?
C8 C9 C10 C26 3(6) . . . . ?
C1 C9 C10 C26 -137(4) . . . . ?
C8 C9 C10 C11 139(4) . . . . ?
C1 C9 C10 C11 -2(6) . . . . ?
C9 C10 C11 C12 0(6) . . . . ?
C26 C10 C11 C12 141(4) . . . . ?
C9 C10 C11 C28 -141(4) . . . . ?
C26 C10 C11 C28 0(5) . . . . ?
C10 C11 C12 C2 2(6) . . . . ?
C28 C11 C12 C2 139(4) . . . . ?
C10 C11 C12 C13 -140(4) . . . . ?
C28 C11 C12 C13 -3(6) . . . . ?
C1 C2 C12 C11 -2(6) . . . . ?
C3 C2 C12 C11 -141(4) . . . . ?
C1 C2 C12 C13 144(4) . . . . ?
C3 C2 C12 C13 5(4) . . . . ?
C11 C12 C13 C30 3(6) . . . . ?
C2 C12 C13 C30 -143(4) . . . . ?
C11 C12 C13 C14 141(4) . . . . ?
C2 C12 C13 C14 -5(4) . . . . ?
C4 C3 C14 C15 -3(6) . . . . ?
C2 C3 C14 C15 143(4) . . . . ?
C4 C3 C14 C13 -146(4) . . . . ?
C2 C3 C14 C13 0(5) . . . . ?
C30 C13 C14 C15 -1(6) . . . . ?
C12 C13 C14 C15 -139(4) . . . . ?
C30 C13 C14 C3 142(4) . . . . ?
C12 C13 C14 C3 3(4) . . . . ?
C3 C14 C15 C16 2(6) . . . . ?
C13 C14 C15 C16 140(4) . . . . ?
C3 C14 C15 C32 -138(4) . . . . ?
C13 C14 C15 C32 0(6) . . . . ?
C14 C15 C16 C17 -1(6) . . . . ?
C32 C15 C16 C17 143(4) . . . . ?
C14 C15 C16 C34 -147(4) . . . . ?
C32 C15 C16 C34 -2(5) . . . . ?
C34 C16 C17 C18 4(6) . . . . ?
C15 C16 C17 C18 -136(4) . . . . ?
C34 C16 C17 C4 142(4) . . . . ?
C15 C16 C17 C4 1(6) . . . . ?
C3 C4 C17 C16 -2(6) . . . . ?
C5 C4 C17 C16 -141(4) . . . . ?
C3 C4 C17 C18 139(4) . . . . ?
C5 C4 C17 C18 0(4) . . . . ?
C16 C17 C18 C19 144(4) . . . . ?
C4 C17 C18 C19 1(5) . . . . ?
C16 C17 C18 C36 -9(6) . . . . ?
C4 C17 C18 C36 -151(4) . . . . ?
C36 C18 C19 C20 4(7) . . . . ?
C17 C18 C19 C20 -148(4) . . . . ?
C36 C18 C19 C5 149(4) . . . . ?
C17 C18 C19 C5 -3(5) . . . . ?
C6 C5 C19 C18 -140(4) . . . . ?
C4 C5 C19 C18 3(5) . . . . ?
C6 C5 C19 C20 5(6) . . . . ?
C4 C5 C19 C20 148(4) . . . . ?
C18 C19 C20 C38 -15(6) . . . . ?
C5 C19 C20 C38 -156(4) . . . . ?
C18 C19 C20 C21 136(4) . . . . ?
C5 C19 C20 C21 -6(6) . . . . ?
C8 C7 C21 C22 18(6) . . . . ?
C6 C7 C21 C22 156(4) . . . . ?
C8 C7 C21 C20 -139(4) . . . . ?
C6 C7 C21 C20 -1(6) . . . . ?
C38 C20 C21 C22 -3(6) . . . . ?
C19 C20 C21 C22 -153(4) . . . . ?
C38 C20 C21 C7 153(4) . . . . ?
C19 C20 C21 C7 4(6) . . . . ?
C7 C21 C22 C23 -18(6) . . . . ?
C20 C21 C22 C23 139(4) . . . . ?
C7 C21 C22 C40 -157(4) . . . . ?
C20 C21 C22 C40 0(6) . . . . ?
C21 C22 C23 C24 1(6) . . . . ?
C40 C22 C23 C24 144(4) . . . . ?
C21 C22 C23 C42 -141(4) . . . . ?
C40 C22 C23 C42 2(5) . . . . ?
C22 C23 C24 C8 16(6) . . . . ?
C42 C23 C24 C8 155(4) . . . . ?
C22 C23 C24 C25 -139(4) . . . . ?
C42 C23 C24 C25 -1(6) . . . . ?
C7 C8 C24 C23 -17(6) . . . . ?
C9 C8 C24 C23 -157(4) . . . . ?
C7 C8 C24 C25 138(4) . . . . ?
C9 C8 C24 C25 -2(6) . . . . ?
C23 C24 C25 C26 152(4) . . . . ?
C8 C24 C25 C26 -2(7) . . . . ?
C23 C24 C25 C44 1(7) . . . . ?
C8 C24 C25 C44 -154(4) . . . . ?
C44 C25 C26 C27 12(6) . . . . ?
C24 C25 C26 C27 -140(4) . . . . ?
C44 C25 C26 C10 159(4) . . . . ?
C24 C25 C26 C10 7(7) . . . . ?
C9 C10 C26 C25 -7(6) . . . . ?
C11 C10 C26 C25 -147(4) . . . . ?
C9 C10 C26 C27 143(4) . . . . ?
C11 C10 C26 C27 4(5) . . . . ?
C25 C26 C27 C46 3(6) . . . . ?
C10 C26 C27 C46 -148(4) . . . . ?
C25 C26 C27 C28 145(4) . . . . ?
C10 C26 C27 C28 -6(5) . . . . ?
C26 C27 C28 C29 -142(4) . . . . ?
C46 C27 C28 C29 0(7) . . . . ?
C26 C27 C28 C11 5(5) . . . . ?
C46 C27 C28 C11 147(4) . . . . ?
C12 C11 C28 C29 2(6) . . . . ?
C10 C11 C28 C29 145(4) . . . . ?
C12 C11 C28 C27 -146(4) . . . . ?
C10 C11 C28 C27 -3(5) . . . . ?
C27 C28 C29 C48 2(6) . . . . ?
C11 C28 C29 C48 -141(4) . . . . ?
C27 C28 C29 C30 141(4) . . . . ?
C11 C28 C29 C30 -2(6) . . . . ?
C14 C13 C30 C29 -136(4) . . . . ?
C12 C13 C30 C29 -2(5) . . . . ?
C14 C13 C30 C31 1(5) . . . . ?
C12 C13 C30 C31 134(4) . . . . ?
C28 C29 C30 C13 2(6) . . . . ?
C48 C29 C30 C13 145(4) . . . . ?
C28 C29 C30 C31 -140(4) . . . . ?
C48 C29 C30 C31 3(5) . . . . ?
C13 C30 C31 C32 0(6) . . . . ?
C29 C30 C31 C32 141(4) . . . . ?
C13 C30 C31 C49 -145(4) . . . . ?
C29 C30 C31 C49 -4(5) . . . . ?
C49 C31 C32 C33 0(6) . . . . ?
C30 C31 C32 C33 -141(4) . . . . ?
C49 C31 C32 C15 140(4) . . . . ?
C30 C31 C32 C15 -1(6) . . . . ?
C14 C15 C32 C31 1(6) . . . . ?
C16 C15 C32 C31 -144(4) . . . . ?
C14 C15 C32 C33 146(4) . . . . ?
C16 C15 C32 C33 1(5) . . . . ?
C31 C32 C33 C34 145(4) . . . . ?
C15 C32 C33 C34 1(5) . . . . ?
C31 C32 C33 C51 -5(6) . . . . ?
C15 C32 C33 C51 -149(4) . . . . ?
C51 C33 C34 C35 5(6) . . . . ?
C32 C33 C34 C35 -143(4) . . . . ?
C51 C33 C34 C16 145(4) . . . . ?
C32 C33 C34 C16 -2(5) . . . . ?
C17 C16 C34 C33 -141(4) . . . . ?
C15 C16 C34 C33 3(5) . . . . ?
C17 C16 C34 C35 -1(6) . . . . ?
C15 C16 C34 C35 143(4) . . . . ?
C33 C34 C35 C53 -16(6) . . . . ?
C16 C34 C35 C53 -153(4) . . . . ?
C33 C34 C35 C36 138(4) . . . . ?
C16 C34 C35 C36 1(6) . . . . ?
C19 C18 C36 C37 8(7) . . . . ?
C17 C18 C36 C37 156(4) . . . . ?
C19 C18 C36 C35 -139(4) . . . . ?
C17 C18 C36 C35 10(7) . . . . ?
C53 C35 C36 C18 147(4) . . . . ?
C34 C35 C36 C18 -6(6) . . . . ?
C53 C35 C36 C37 2(6) . . . . ?
C34 C35 C36 C37 -151(4) . . . . ?
C18 C36 C37 C38 -9(6) . . . . ?
C35 C36 C37 C38 138(4) . . . . ?
C18 C36 C37 C55 -151(4) . . . . ?
C35 C36 C37 C55 -4(6) . . . . ?
C36 C37 C38 C20 -2(6) . . . . ?
C55 C37 C38 C20 143(4) . . . . ?
C36 C37 C38 C39 -146(4) . . . . ?
C55 C37 C38 C39 0(5) . . . . ?
C19 C20 C38 C37 14(6) . . . . ?
C21 C20 C38 C37 -136(4) . . . . ?
C19 C20 C38 C39 154(4) . . . . ?
C21 C20 C38 C39 4(6) . . . . ?
C37 C38 C39 C40 143(4) . . . . ?
C20 C38 C39 C40 -2(6) . . . . ?
C37 C38 C39 C56 -2(5) . . . . ?
C20 C38 C39 C56 -147(4) . . . . ?
C38 C39 C40 C22 0(6) . . . . ?
C56 C39 C40 C22 140(4) . . . . ?
C38 C39 C40 C41 -140(4) . . . . ?
C56 C39 C40 C41 0(6) . . . . ?
C23 C22 C40 C39 -142(4) . . . . ?
C21 C22 C40 C39 1(6) . . . . ?
C23 C22 C40 C41 1(5) . . . . ?
C21 C22 C40 C41 145(4) . . . . ?
C39 C40 C41 C58 -1(6) . . . . ?
C22 C40 C41 C58 -145(4) . . . . ?
C39 C40 C41 C42 140(4) . . . . ?
C22 C40 C41 C42 -4(5) . . . . ?
C58 C41 C42 C43 -4(6) . . . . ?
C40 C41 C42 C43 -147(4) . . . . ?
C58 C41 C42 C23 148(4) . . . . ?
C40 C41 C42 C23 5(5) . . . . ?
C24 C23 C42 C43 4(6) . . . . ?
C22 C23 C42 C43 147(4) . . . . ?
C24 C23 C42 C41 -147(4) . . . . ?
C22 C23 C42 C41 -4(5) . . . . ?
C41 C42 C43 C44 140(4) . . . . ?
C23 C42 C43 C44 -7(6) . . . . ?
C41 C42 C43 C60 5(6) . . . . ?
C23 C42 C43 C60 -142(4) . . . . ?
C26 C25 C44 C45 -12(6) . . . . ?
C24 C25 C44 C45 140(4) . . . . ?
C26 C25 C44 C43 -156(4) . . . . ?
C24 C25 C44 C43 -4(6) . . . . ?
C42 C43 C44 C25 7(6) . . . . ?
C60 C43 C44 C25 147(4) . . . . ?
C42 C43 C44 C45 -141(4) . . . . ?
C60 C43 C44 C45 -1(5) . . . . ?
C25 C44 C45 C46 -3(6) . . . . ?
C43 C44 C45 C46 144(4) . . . . ?
C25 C44 C45 C61 -143(4) . . . . ?
C43 C44 C45 C61 4(5) . . . . ?
C44 C45 C46 C27 18(6) . . . . ?
C61 C45 C46 C27 154(4) . . . . ?
C44 C45 C46 C47 -137(4) . . . . ?
C61 C45 C46 C47 -1(6) . . . . ?
C26 C27 C46 C45 -18(6) . . . . ?
C28 C27 C46 C45 -155(4) . . . . ?
C26 C27 C46 C47 138(4) . . . . ?
C28 C27 C46 C47 1(7) . . . . ?
C45 C46 C47 C63 1(7) . . . . ?
C27 C46 C47 C63 -153(4) . . . . ?
C45 C46 C47 C48 152(4) . . . . ?
C27 C46 C47 C48 -3(7) . . . . ?
C63 C47 C48 C49 16(6) . . . . ?
C46 C47 C48 C49 -136(4) . . . . ?
C63 C47 C48 C29 157(4) . . . . ?
C46 C47 C48 C29 5(7) . . . . ?
C28 C29 C48 C49 142(4) . . . . ?
C30 C29 C48 C49 -2(5) . . . . ?
C28 C29 C48 C47 -5(6) . . . . ?
C30 C29 C48 C47 -148(4) . . . . ?
C47 C48 C49 C50 -1(6) . . . . ?
C29 C48 C49 C50 -146(4) . . . . ?
C47 C48 C49 C31 144(4) . . . . ?
C29 C48 C49 C31 -1(5) . . . . ?
C32 C31 C49 C48 -142(4) . . . . ?
C30 C31 C49 C48 3(5) . . . . ?
C32 C31 C49 C50 4(6) . . . . ?
C30 C31 C49 C50 149(4) . . . . ?
C48 C49 C50 C64 -14(6) . . . . ?
C31 C49 C50 C64 -155(4) . . . . ?
C48 C49 C50 C51 139(4) . . . . ?
C31 C49 C50 C51 -2(6) . . . . ?
C34 C33 C51 C52 11(6) . . . . ?
C32 C33 C51 C52 156(4) . . . . ?
C34 C33 C51 C50 -139(4) . . . . ?
C32 C33 C51 C50 6(6) . . . . ?
C49 C50 C51 C52 -151(4) . . . . ?
C64 C50 C51 C52 0(6) . . . . ?
C49 C50 C51 C33 -3(6) . . . . ?
C64 C50 C51 C33 148(4) . . . . ?
C33 C51 C52 C53 -14(6) . . . . ?
C50 C51 C52 C53 135(4) . . . . ?
C33 C51 C52 C66 -151(4) . . . . ?
C50 C51 C52 C66 -2(6) . . . . ?
C34 C35 C53 C52 13(6) . . . . ?
C36 C35 C53 C52 -140(4) . . . . ?
C34 C35 C53 C54 156(4) . . . . ?
C36 C35 C53 C54 2(6) . . . . ?
C51 C52 C53 C35 2(6) . . . . ?
C66 C52 C53 C35 143(4) . . . . ?
C51 C52 C53 C54 -144(4) . . . . ?
C66 C52 C53 C54 -3(5) . . . . ?
C35 C53 C54 C55 -4(6) . . . . ?
C52 C53 C54 C55 144(4) . . . . ?
C35 C53 C54 C67 -148(4) . . . . ?
C52 C53 C54 C67 -1(5) . . . . ?
C53 C54 C55 C37 1(6) . . . . ?
C67 C54 C55 C37 141(4) . . . . ?
C53 C54 C55 C56 -141(4) . . . . ?
C67 C54 C55 C56 -1(6) . . . . ?
C38 C37 C55 C54 -144(4) . . . . ?
C36 C37 C55 C54 3(6) . . . . ?
C38 C37 C55 C56 2(5) . . . . ?
C36 C37 C55 C56 149(4) . . . . ?
C54 C55 C56 C57 2(6) . . . . ?
C37 C55 C56 C57 -145(4) . . . . ?
C54 C55 C56 C39 144(4) . . . . ?
C37 C55 C56 C39 -3(5) . . . . ?
C40 C39 C56 C57 0(6) . . . . ?
C38 C39 C56 C57 145(4) . . . . ?
C40 C39 C56 C55 -142(4) . . . . ?
C38 C39 C56 C55 3(5) . . . . ?
C55 C56 C57 C58 137(4) . . . . ?
C39 C56 C57 C58 0(6) . . . . ?
C55 C56 C57 C68 1(6) . . . . ?
C39 C56 C57 C68 -137(4) . . . . ?
C42 C41 C58 C57 -136(4) . . . . ?
C40 C41 C58 C57 1(6) . . . . ?
C42 C41 C58 C59 0(5) . . . . ?
C40 C41 C58 C59 137(4) . . . . ?
C56 C57 C58 C41 -1(6) . . . . ?
C68 C57 C58 C41 140(4) . . . . ?
C56 C57 C58 C59 -142(4) . . . . ?
C68 C57 C58 C59 -1(4) . . . . ?
C41 C58 C59 C60 4(6) . . . . ?
C57 C58 C59 C60 144(4) . . . . ?
C41 C58 C59 C69 -140(4) . . . . ?
C57 C58 C59 C69 0(4) . . . . ?
C58 C59 C60 C61 -135(4) . . . . ?
C69 C59 C60 C61 4(5) . . . . ?
C58 C59 C60 C43 -3(5) . . . . ?
C69 C59 C60 C43 136(3) . . . . ?
C42 C43 C60 C59 -1(5) . . . . ?
C44 C43 C60 C59 -140(4) . . . . ?
C42 C43 C60 C61 136(4) . . . . ?
C44 C43 C60 C61 -3(4) . . . . ?
C46 C45 C61 C62 1(6) . . . . ?
C44 C45 C61 C62 141(4) . . . . ?
C46 C45 C61 C60 -147(4) . . . . ?
C44 C45 C61 C60 -6(5) . . . . ?
C59 C60 C61 C62 -5(6) . . . . ?
C43 C60 C61 C62 -142(4) . . . . ?
C59 C60 C61 C45 143(4) . . . . ?
C43 C60 C61 C45 6(4) . . . . ?
C45 C61 C62 C63 -1(6) . . . . ?
C60 C61 C62 C63 142(4) . . . . ?
C45 C61 C62 C70 -143(4) . . . . ?
C60 C61 C62 C70 1(6) . . . . ?
C48 C47 C63 C64 -16(6) . . . . ?
C46 C47 C63 C64 137(4) . . . . ?
C48 C47 C63 C62 -154(4) . . . . ?
C46 C47 C63 C62 -2(6) . . . . ?
C61 C62 C63 C64 -141(4) . . . . ?
C70 C62 C63 C64 4(4) . . . . ?
C61 C62 C63 C47 1(6) . . . . ?
C70 C62 C63 C47 147(4) . . . . ?
C47 C63 C64 C50 1(6) . . . . ?
C62 C63 C64 C50 143(4) . . . . ?
C47 C63 C64 C65 -143(4) . . . . ?
C62 C63 C64 C65 -1(5) . . . . ?
C49 C50 C64 C63 14(6) . . . . ?
C51 C50 C64 C63 -139(4) . . . . ?
C49 C50 C64 C65 155(4) . . . . ?
C51 C50 C64 C65 2(6) . . . . ?
C63 C64 C65 C66 143(4) . . . . ?
C50 C64 C65 C66 -3(6) . . . . ?
C63 C64 C65 C70 -2(5) . . . . ?
C50 C64 C65 C70 -149(4) . . . . ?
C64 C65 C66 C52 2(6) . . . . ?
C70 C65 C66 C52 143(4) . . . . ?
C64 C65 C66 C67 -141(4) . . . . ?
C70 C65 C66 C67 1(6) . . . . ?
C51 C52 C66 C65 1(6) . . . . ?
C53 C52 C66 C65 -141(4) . . . . ?
C51 C52 C66 C67 147(4) . . . . ?
C53 C52 C66 C67 5(5) . . . . ?
C55 C54 C67 C68 -1(6) . . . . ?
C53 C54 C67 C68 143(4) . . . . ?
C55 C54 C67 C66 -140(4) . . . . ?
C53 C54 C67 C66 4(4) . . . . ?
C65 C66 C67 C68 4(6) . . . . ?
C52 C66 C67 C68 -144(4) . . . . ?
C65 C66 C67 C54 142(4) . . . . ?
C52 C66 C67 C54 -6(4) . . . . ?
C54 C67 C68 C69 -139(4) . . . . ?
C66 C67 C68 C69 -5(6) . . . . ?
C54 C67 C68 C57 3(6) . . . . ?
C66 C67 C68 C57 137(4) . . . . ?
C56 C57 C68 C67 -3(6) . . . . ?
C58 C57 C68 C67 -145(4) . . . . ?
C56 C57 C68 C69 143(4) . . . . ?
C58 C57 C68 C69 1(4) . . . . ?
C67 C68 C69 C70 2(6) . . . . ?
C57 C68 C69 C70 -145(4) . . . . ?
C67 C68 C69 C59 145(4) . . . . ?
C57 C68 C69 C59 -1(4) . . . . ?
C60 C59 C69 C70 0(6) . . . . ?
C58 C59 C69 C70 144(4) . . . . ?
C60 C59 C69 C68 -143(4) . . . . ?
C58 C59 C69 C68 1(4) . . . . ?
C68 C69 C70 C65 3(5) . . . . ?
C59 C69 C70 C65 -136(3) . . . . ?
C68 C69 C70 C62 135(4) . . . . ?
C59 C69 C70 C62 -4(5) . . . . ?
C66 C65 C70 C69 -4(6) . . . . ?
C64 C65 C70 C69 142(4) . . . . ?
C66 C65 C70 C62 -141(4) . . . . ?
C64 C65 C70 C62 5(4) . . . . ?
C61 C62 C70 C69 3(5) . . . . ?
C63 C62 C70 C69 -143(4) . . . . ?
C61 C62 C70 C65 141(4) . . . . ?
C63 C62 C70 C65 -6(4) . . . . ?
C124 C119 C120 C121 0.0 . . . . ?
C119 C120 C121 C122 0.0 . . . . ?
C120 C121 C122 C123 0.0 . . . . ?
C120 C121 C122 Cl1 160(5) . . . . ?
C121 C122 C123 C124 0.0 . . . . ?
Cl1 C122 C123 C124 -160(5) . . . . ?
C122 C123 C124 C119 0.0 . . . . ?
C120 C119 C124 C123 0.0 . . . . ?
C76 C71 C72 C73 -2(4) . . . . ?
C117 C71 C72 C73 -179(2) . . . . ?
C71 C72 C73 C74 -3(5) . . . . ?
C72 C73 C74 C81 -178(3) . . . . ?
C72 C73 C74 C75 1(5) . . . . ?
C73 C74 C75 C80 174(3) . . . . ?
C81 C74 C75 C80 -7(4) . . . . ?
C73 C74 C75 C76 6(4) . . . . ?
C81 C74 C75 C76 -175(3) . . . . ?
C80 C75 C76 C77 2(4) . . . . ?
C74 C75 C76 C77 172(3) . . . . ?
C80 C75 C76 C71 -180(3) . . . . ?
C74 C75 C76 C71 -10(4) . . . . ?
C72 C71 C76 C75 9(4) . . . . ?
C117 C71 C76 C75 -174(2) . . . . ?
C72 C71 C76 C77 -173(3) . . . . ?
C117 C71 C76 C77 4(4) . . . . ?
C75 C76 C77 C78 -2(5) . . . . ?
C71 C76 C77 C78 -180(3) . . . . ?
C76 C77 C78 C79 3(5) . . . . ?
C77 C78 C79 C80 -5(5) . . . . ?
C78 C79 C80 C75 5(5) . . . . ?
C76 C75 C80 C79 -4(4) . . . . ?
C74 C75 C80 C79 -173(3) . . . . ?
C73 C74 C81 C82 -53(4) . . . . ?
C75 C74 C81 C82 128(3) . . . . ?
C73 C74 C81 C86 124(3) . . . . ?
C75 C74 C81 C86 -55(4) . . . . ?
C86 C81 C82 C83 1(4) . . . . ?
C74 C81 C82 C83 179(3) . . . . ?
C81 C82 C83 C84 -3(5) . . . . ?
C82 C83 C84 C85 -2(5) . . . . ?
C83 C84 C85 C86 9(5) . . . . ?
C83 C84 C85 C87 -176(3) . . . . ?
C84 C85 C86 C81 -10(4) . . . . ?
C87 C85 C86 C81 175(3) . . . . ?
C82 C81 C86 C85 6(4) . . . . ?
C74 C81 C86 C85 -172(3) . . . . ?
C86 C85 C87 C88 -123(3) . . . . ?
C84 C85 C87 C88 63(4) . . . . ?
C86 C85 C87 C92 49(5) . . . . ?
C84 C85 C87 C92 -126(3) . . . . ?
C92 C87 C88 C89 5(5) . . . . ?
C85 C87 C88 C89 176(3) . . . . ?
C87 C88 C89 C90 -6(5) . . . . ?
C88 C89 C90 C91 4(5) . . . . ?
C88 C89 C90 C97 -178(3) . . . 2 ?
C89 C90 C91 C96 173(3) . . . . ?
C97 C90 C91 C96 -5(4) 2 . . . ?
C89 C90 C91 C92 -2(4) . . . . ?
C97 C90 C91 C92 -180(3) 2 . . . ?
C88 C87 C92 C93 -177(3) . . . . ?
C85 C87 C92 C93 12(5) . . . . ?
C88 C87 C92 C91 -2(4) . . . . ?
C85 C87 C92 C91 -173(3) . . . . ?
C96 C91 C92 C87 -174(3) . . . . ?
C90 C91 C92 C87 1(4) . . . . ?
C96 C91 C92 C93 1(4) . . . . ?
C90 C91 C92 C93 176(2) . . . . ?
C87 C92 C93 C94 179(3) . . . . ?
C91 C92 C93 C94 4(4) . . . . ?
C92 C93 C94 C95 -8(5) . . . . ?
C93 C94 C95 C96 6(5) . . . . ?
C94 C95 C96 C91 -1(5) . . . . ?
C90 C91 C96 C95 -177(3) . . . . ?
C92 C91 C96 C95 -3(4) . . . . ?
C102 C97 C98 C99 2(5) . . . . ?
C90 C97 C98 C99 -178(2) 2 . . . ?
C97 C98 C99 C100 -3(5) . . . . ?
C98 C99 C100 C101 2(5) . . . . ?
C99 C100 C101 C102 0(5) . . . . ?
C99 C100 C101 C103 -176(3) . . . . ?
C98 C97 C102 C101 -1(5) . . . . ?
C90 C97 C102 C101 179(2) 2 . . . ?
C100 C101 C102 C97 0(5) . . . . ?
C103 C101 C102 C97 176(3) . . . . ?
C100 C101 C103 C104 128(3) . . . . ?
C102 C101 C103 C104 -47(4) . . . . ?
C100 C101 C103 C108 -48(5) . . . . ?
C102 C101 C103 C108 137(3) . . . . ?
C108 C103 C104 C105 1(5) . . . . ?
C101 C103 C104 C105 -175(3) . . . . ?
C103 C104 C105 C106 7(5) . . . . ?
C104 C105 C106 C107 -11(5) . . . . ?
C104 C105 C106 C113 178(3) . . . . ?
C105 C106 C107 C108 9(5) . . . . ?
C113 C106 C107 C108 179(4) . . . . ?
C105 C106 C107 C112 -171(3) . . . . ?
C113 C106 C107 C112 -1(6) . . . . ?
C106 C107 C108 C109 177(3) . . . . ?
C112 C107 C108 C109 -3(5) . . . . ?
C106 C107 C108 C103 -2(5) . . . . ?
C112 C107 C108 C103 178(3) . . . . ?
C104 C103 C108 C107 -3(5) . . . . ?
C101 C103 C108 C107 173(3) . . . . ?
C104 C103 C108 C109 178(3) . . . . ?
C101 C103 C108 C109 -6(5) . . . . ?
C107 C108 C109 C110 0(5) . . . . ?
C103 C108 C109 C110 179(4) . . . . ?
C108 C109 C110 C111 3(6) . . . . ?
C109 C110 C111 C112 -4(7) . . . . ?
C110 C111 C112 C107 1(6) . . . . ?
C106 C107 C112 C111 -178(4) . . . . ?
C108 C107 C112 C111 2(6) . . . . ?
C105 C106 C113 C118 45(5) . . . . ?
C107 C106 C113 C118 -125(4) . . . . ?
C105 C106 C113 C114 -125(3) . . . . ?
C107 C106 C113 C114 65(5) . . . . ?
C118 C113 C114 C115 3(4) . . . . ?
C106 C113 C114 C115 174(3) . . . . ?
C113 C114 C115 C116 -2(4) . . . . ?
C114 C115 C116 C117 2(4) . . . . ?
C115 C116 C117 C118 -5(4) . . . . ?
C115 C116 C117 C71 -178(3) . . . . ?
C72 C71 C117 C118 -122(3) . . . . ?
C76 C71 C117 C118 61(4) . . . . ?
C72 C71 C117 C116 51(4) . . . . ?
C76 C71 C117 C116 -126(3) . . . . ?
C106 C113 C118 C117 -176(3) . . . . ?
C114 C113 C118 C117 -6(4) . . . . ?
C116 C117 C118 C113 7(5) . . . . ?
C71 C117 C118 C113 179(3) . . . . ?
